data_4060624
_journal_name_full Organometallics
_journal_paper_doi 10.1021/om050781i
_journal_year 2006
_chemical_formula_sum 'C22 H24 Br2 N4 Ni'
_chemical_formula_weight 562.98
_space_group_IT_number 2
_symmetry_cell_setting triclinic
_symmetry_space_group_name_Hall '-P 1'
_symmetry_space_group_name_H-M 'P -1'
_cell_angle_alpha 108.209(7)
_cell_angle_beta 111.384(7)
_cell_angle_gamma 96.103(8)
_cell_formula_units_Z 1
_cell_length_a 8.226(3)
_cell_length_b 8.622(3)
_cell_length_c 9.288(3)
_cell_measurement_temperature 153(2)
_cell_volume 564.3(3)
_diffrn_ambient_temperature 153(2)
_exptl_crystal_density_diffrn 1.657
_cod_database_code 4060624

loop_
_symmetry_equiv_pos_as_xyz
'x, y, z'
'-x, -y, -z'

loop_
_atom_site_label
_atom_site_type_symbol
_atom_site_fract_x
_atom_site_fract_y
_atom_site_fract_z
_atom_site_U_iso_or_equiv
_atom_site_adp_type
_atom_site_occupancy
_atom_site_symmetry_multiplicity
_atom_site_calc_flag
_atom_site_refinement_flags
_atom_site_disorder_assembly
_atom_site_disorder_group
Ni Ni 0.0000 1.0000 1.0000 0.0593(4) Uani 1 2 d S . .
Br Br 0.18317(8) 1.24444(9) 1.03386(8) 0.0688(3) Uani 1 1 d . . .
C1 C 0.0542(7) 0.8796(8) 0.8215(7) 0.0553(15) Uani 1 1 d . A .
C2 C 0.1925(8) 0.7363(8) 0.6729(7) 0.0546(15) Uani 1 1 d . A .
C3 C 0.0429(7) 0.7566(7) 0.5650(7) 0.0486(14) Uani 1 1 d . A .
C4 C -0.0015(10) 0.6933(11) 0.3955(8) 0.085(2) Uani 1 1 d . . .
H4 H -0.1067 0.7072 0.3180 0.103 Uiso 1 1 calc R . .
C5 C 0.1105(9) 0.6108(9) 0.3442(8) 0.0668(18) Uani 1 1 d . . .
H5 H 0.0830 0.5677 0.2283 0.080 Uiso 1 1 calc R . .
C6 C 0.2597(9) 0.5872(8) 0.4510(8) 0.0637(17) Uani 1 1 d . . .
H6 H 0.3330 0.5265 0.4088 0.076 Uiso 1 1 calc R . .
C7 C 0.3067(10) 0.6501(11) 0.6205(9) 0.092(3) Uani 1 1 d . . .
H7 H 0.4117 0.6353 0.6974 0.110 Uiso 1 1 calc R . .
N1 N 0.1936(7) 0.8107(9) 0.8301(6) 0.090(2) Uani 1 1 d . . .
N2 N -0.0373(6) 0.8468(6) 0.6598(6) 0.0527(12) Uani 1 1 d . . .
C8 C 0.3530(15) 0.8685(18) 0.9938(13) 0.062(4) Uani 0.576(11) 1 d P A 1
H8A H 0.4670 0.8788 0.9801 0.075 Uiso 0.576(11) 1 calc PR A 1
H8B H 0.3542 0.9780 1.0716 0.075 Uiso 0.576(11) 1 calc PR A 1
C9 C 0.325(2) 0.733(2) 1.052(2) 0.080(5) Uani 0.576(11) 1 d P A 1
H9 H 0.2092 0.6987 1.0479 0.096 Uiso 0.576(11) 1 calc PR A 1
C10 C 0.4458(19) 0.657(2) 1.1081(18) 0.094(5) Uani 0.576(11) 1 d P A 1
H10A H 0.5630 0.6877 1.1139 0.113 Uiso 0.576(11) 1 calc PR A 1
H10B H 0.4175 0.5695 1.1437 0.113 Uiso 0.576(11) 1 calc PR A 1
C8A C -0.158(3) 0.953(3) 0.619(3) 0.061(6) Uani 0.424(11) 1 d P A 2
H8C H -0.1506 1.0404 0.7218 0.073 Uiso 0.424(11) 1 calc PR A 2
H8D H -0.1271 1.0100 0.5511 0.073 Uiso 0.424(11) 1 calc PR A 2
C9A C -0.332(3) 0.843(3) 0.527(2) 0.069(5) Uani 0.424(11) 1 d P A 2
H9A H -0.3732 0.7791 0.5792 0.083 Uiso 0.424(11) 1 calc PR A 2
C10A C -0.442(2) 0.822(4) 0.373(3) 0.151(13) Uani 0.424(11) 1 d P A 2
H10C H -0.4063 0.8831 0.3162 0.181 Uiso 0.424(11) 1 calc PR A 2
H10D H -0.5578 0.7447 0.3192 0.181 Uiso 0.424(11) 1 calc PR A 2
C11 C -0.2253(17) 0.865(2) 0.5803(17) 0.057(4) Uani 0.576(11) 1 d P A 1
H11A H -0.3086 0.7524 0.5155 0.085 Uiso 0.576(11) 1 calc PR A 1
H11B H -0.2300 0.9252 0.5061 0.085 Uiso 0.576(11) 1 calc PR A 1
H11C H -0.2603 0.9275 0.6674 0.085 Uiso 0.576(11) 1 calc PR A 1
C11A C 0.289(3) 0.738(3) 0.970(2) 0.059(5) Uani 0.424(11) 1 d P A 2
H11D H 0.2500 0.6143 0.9219 0.088 Uiso 0.424(11) 1 calc PR A 2
H11E H 0.2557 0.7812 1.0636 0.088 Uiso 0.424(11) 1 calc PR A 2
H11F H 0.4204 0.7730 1.0109 0.088 Uiso 0.424(11) 1 calc PR A 2

loop_
_atom_site_aniso_label
_atom_site_aniso_U_11
_atom_site_aniso_U_22
_atom_site_aniso_U_33
_atom_site_aniso_U_23
_atom_site_aniso_U_13
_atom_site_aniso_U_12
Ni 0.0395(6) 0.0879(8) 0.0355(6) 0.0046(5) 0.0150(4) 0.0183(5)
Br 0.0541(4) 0.0916(5) 0.0485(4) 0.0081(3) 0.0245(3) 0.0160(3)
C1 0.037(3) 0.075(4) 0.043(3) 0.013(3) 0.014(3) 0.011(3)
C2 0.052(3) 0.071(4) 0.044(3) 0.015(3) 0.027(3) 0.022(3)
C3 0.046(3) 0.058(4) 0.040(3) 0.016(3) 0.020(3) 0.007(3)
C4 0.072(5) 0.155(8) 0.045(4) 0.042(4) 0.031(3) 0.051(5)
C5 0.068(4) 0.090(5) 0.041(3) 0.014(3) 0.032(3) 0.014(4)
C6 0.070(4) 0.076(4) 0.058(4) 0.023(3) 0.041(4) 0.026(3)
C7 0.075(5) 0.155(8) 0.049(4) 0.029(4) 0.030(4) 0.061(5)
N1 0.058(3) 0.172(6) 0.034(3) 0.020(3) 0.019(2) 0.061(4)
N2 0.049(3) 0.074(3) 0.044(3) 0.027(2) 0.021(2) 0.026(2)
C8 0.048(6) 0.064(9) 0.059(7) 0.007(6) 0.019(5) 0.019(6)
C9 0.060(8) 0.156(16) 0.066(10) 0.071(11) 0.041(8) 0.049(9)
C10 0.080(10) 0.126(13) 0.092(11) 0.057(10) 0.040(8) 0.027(9)
C8A 0.056(13) 0.077(15) 0.044(10) 0.027(10) 0.017(10) 0.002(10)
C9A 0.056(11) 0.098(14) 0.062(12) 0.041(10) 0.023(10) 0.024(11)
C10A 0.057(12) 0.25(3) 0.110(18) 0.12(2) -0.024(12) -0.036(15)
C11 0.025(8) 0.090(12) 0.045(8) 0.022(8) 0.007(7) 0.017(8)
C11A 0.083(13) 0.082(14) 0.036(9) 0.038(10) 0.031(10) 0.042(11)

loop_
_geom_bond_atom_site_label_1
_geom_bond_atom_site_label_2
_geom_bond_distance
_geom_bond_site_symmetry_2
_geom_bond_publ_flag
Ni C1 1.894(6) . ?
Ni C1 1.894(6) 2_577 ?
Ni Br 2.3187(10) . ?
Ni Br 2.3187(10) 2_577 ?
C1 N2 1.329(7) . ?
C1 N1 1.334(7) . ?
C2 C3 1.344(8) . ?
C2 C7 1.388(8) . ?
C2 N1 1.395(7) . ?
C3 C4 1.382(8) . ?
C3 N2 1.386(7) . ?
C4 C5 1.352(9) . ?
C5 C6 1.350(8) . ?
C6 C7 1.379(9) . ?
N1 C8 1.488(11) . ?
N1 C11A 1.61(2) . ?
N2 C8A 1.45(2) . ?
N2 C11 1.500(14) . ?
C8 C9 1.46(2) . ?
C9 C10 1.294(19) . ?
C8A C9A 1.41(2) . ?
C9A C10A 1.32(3) . ?
